data_4020728
loop_
_publ_author_name
'Neeladri Das'
'Peter J. Stang'
'Atta M. Arif'
'Charles F. Campana'

_publ_section_title
;
 Synthesis and Structural Characterization of
 Carborane-Containing Neutral, Self-Assembled
 Pt-Metallacycles
;
_journal_name_full 'Journal of Organic Chemistry'
_journal_page_first 10440
_journal_page_last 10446
_journal_paper_doi 10.1021/jo0517085
_journal_volume 70
_journal_year 2005
_chemical_formula_sum 'C16 H40 B10 O4 P2 Pt'
_chemical_formula_weight 661.61
_space_group_IT_number 2
_symmetry_cell_setting triclinic
_symmetry_space_group_name_Hall '-P 1'
_symmetry_space_group_name_H-M 'P -1'
_cell_angle_alpha 82.011(3)
_cell_angle_beta 86.542(3)
_cell_angle_gamma 85.712(3)
_cell_formula_units_Z 4
_cell_length_a 10.9618(5)
_cell_length_b 14.6050(7)
_cell_length_c 17.6987(8)
_cell_measurement_temperature 100(2)
_cell_volume 2794.6(2)
_diffrn_ambient_temperature 100(2)
_exptl_crystal_density_diffrn 1.573
_cod_depositor_comments
;
The following automatic conversions were performed:
'_symmetry_cell_setting' value 'Triclinic' changed to 'triclinic'
according to '/home/saulius/struct/CIF-dictionaries/cif_core.dic'
dictionary named 'cif_core.dic' version 2.4.1 from 2010-06-29.

Automatic conversion script
Id: cif_fix_enum 1527 2010-12-29 10:47:43Z saulius 
;
_cod_database_code 4020728

loop_
_symmetry_equiv_pos_as_xyz
'x, y, z'
'-x, -y, -z'

loop_
_atom_site_label
_atom_site_type_symbol
_atom_site_fract_x
_atom_site_fract_y
_atom_site_fract_z
_atom_site_U_iso_or_equiv
_atom_site_adp_type
_atom_site_occupancy
_atom_site_symmetry_multiplicity
_atom_site_calc_flag
_atom_site_refinement_flags
_atom_site_disorder_assembly
_atom_site_disorder_group
Pt1 Pt 1.34421(13) 0.83816(11) 0.59749(10) 0.0527(8) Uani 1 1 d . . .
P1A P 1.4621(8) 0.8701(7) 0.6879(6) 0.060(4) Uani 1 1 d . . .
C1A C 1.399(3) 0.968(3) 0.728(2) 0.067(3) Uani 1 1 d . . .
H1AA H 1.4000 1.0219 0.6872 0.080 Uiso 1 1 calc R . .
H1AB H 1.3125 0.9582 0.7434 0.080 Uiso 1 1 calc R . .
C2A C 1.461(3) 0.996(3) 0.799(3) 0.104(5) Uani 1 1 d . . .
H2AA H 1.4388 1.0619 0.8029 0.157 Uiso 1 1 calc R . .
H2AB H 1.5503 0.9869 0.7920 0.157 Uiso 1 1 calc R . .
H2AC H 1.4326 0.9581 0.8455 0.157 Uiso 1 1 calc R . .
C3A C 1.614(3) 0.906(3) 0.649(2) 0.067(3) Uani 1 1 d . . .
H3AA H 1.6654 0.9143 0.6908 0.080 Uiso 1 1 calc R . .
H3AB H 1.6551 0.8565 0.6209 0.080 Uiso 1 1 calc R . .
C4A C 1.599(3) 0.994(3) 0.595(3) 0.104(5) Uani 1 1 d . . .
H4AA H 1.6400 0.9860 0.5457 0.157 Uiso 1 1 calc R . .
H4AB H 1.6357 1.0434 0.6166 0.157 Uiso 1 1 calc R . .
H4AC H 1.5117 1.0108 0.5887 0.157 Uiso 1 1 calc R . .
C5A C 1.489(3) 0.779(3) 0.767(2) 0.067(3) Uani 1 1 d . . .
H5AA H 1.5326 0.7257 0.7458 0.080 Uiso 1 1 calc R . .
H5AB H 1.5440 0.8017 0.8011 0.080 Uiso 1 1 calc R . .
C6A C 1.374(3) 0.744(3) 0.816(2) 0.104(5) Uani 1 1 d . . .
H6AA H 1.4006 0.6927 0.8545 0.157 Uiso 1 1 calc R . .
H6AB H 1.3178 0.7214 0.7825 0.157 Uiso 1 1 calc R . .
H6AC H 1.3333 0.7942 0.8404 0.157 Uiso 1 1 calc R . .
P2A P 1.4359(8) 0.6959(7) 0.5826(6) 0.057(3) Uani 1 1 d . . .
C7A C 1.602(3) 0.678(3) 0.590(2) 0.067(3) Uani 1 1 d . . .
H7AA H 1.6416 0.7202 0.5486 0.080 Uiso 1 1 calc R . .
H7AB H 1.6232 0.6966 0.6391 0.080 Uiso 1 1 calc R . .
C8A C 1.657(3) 0.584(3) 0.586(3) 0.104(5) Uani 1 1 d . . .
H8AA H 1.7376 0.5878 0.5587 0.157 Uiso 1 1 calc R . .
H8AB H 1.6041 0.5503 0.5590 0.157 Uiso 1 1 calc R . .
H8AC H 1.6672 0.5520 0.6379 0.157 Uiso 1 1 calc R . .
C9A C 1.368(3) 0.609(3) 0.651(2) 0.067(3) Uani 1 1 d . . .
H9AA H 1.4189 0.5975 0.6964 0.080 Uiso 1 1 calc R . .
H9AB H 1.2862 0.6345 0.6685 0.080 Uiso 1 1 calc R . .
C10A C 1.352(3) 0.514(3) 0.623(3) 0.104(5) Uani 1 1 d . . .
H10A H 1.3296 0.4686 0.6671 0.157 Uiso 1 1 calc R . .
H10B H 1.4290 0.4924 0.5985 0.157 Uiso 1 1 calc R . .
H10C H 1.2870 0.5217 0.5867 0.157 Uiso 1 1 calc R . .
C11A C 1.418(3) 0.664(3) 0.486(2) 0.067(3) Uani 1 1 d . . .
H11A H 1.4567 0.6014 0.4828 0.080 Uiso 1 1 calc R . .
H11B H 1.3298 0.6635 0.4771 0.080 Uiso 1 1 calc R . .
C12A C 1.475(3) 0.731(3) 0.428(3) 0.104(5) Uani 1 1 d . . .
H12A H 1.4713 0.7105 0.3774 0.157 Uiso 1 1 calc R . .
H12B H 1.5606 0.7351 0.4389 0.157 Uiso 1 1 calc R . .
H12C H 1.4310 0.7920 0.4274 0.157 Uiso 1 1 calc R . .
C13A C 1.136(4) 0.769(3) 0.517(2) 0.068(8) Uiso 1 1 d . . .
O1A O 1.224(2) 0.8332(17) 0.5122(14) 0.075(6) Uani 1 1 d . . .
O2A O 1.129(2) 0.7090(18) 0.5667(13) 0.069(5) Uani 1 1 d . . .
C14A C 1.055(3) 0.802(3) 0.453(2) 0.058(8) Uani 1 1 d . . .
C15A C 0.896(3) 0.921(3) 0.374(2) 0.042(7) Uani 1 1 d . . .
C16A C 0.846(3) 1.019(3) 0.363(2) 0.053(7) Uani 1 1 d . . .
O3A O 0.747(2) 1.0291(16) 0.4020(15) 0.069(5) Uani 1 1 d . . .
O4A O 0.892(2) 1.0756(17) 0.3161(17) 0.079(6) Uani 1 1 d . . .
B1A B 0.913(4) 0.752(3) 0.466(3) 0.066(10) Uani 1 1 d . . .
H1AB H 0.8823 0.7073 0.5191 0.079 Uiso 1 1 calc R . .
B2A B 1.024(4) 0.706(4) 0.402(3) 0.063(10) Uani 1 1 d . . .
H2AB H 1.0687 0.6345 0.4117 0.076 Uiso 1 1 calc R . .
B3A B 1.105(4) 0.804(3) 0.359(2) 0.051(8) Uiso 1 1 d . . .
H3AB H 1.2035 0.7928 0.3390 0.062 Uiso 1 1 calc R . .
B4A B 1.054(3) 0.907(3) 0.398(2) 0.046(8) Uani 1 1 d . . .
H4AB H 1.1145 0.9635 0.4033 0.055 Uiso 1 1 calc R . .
B5A B 0.926(3) 0.876(3) 0.472(3) 0.060(10) Uani 1 1 d . . .
H5AB H 0.9040 0.9096 0.5243 0.072 Uiso 1 1 calc R . .
B6A B 0.817(4) 0.832(3) 0.410(3) 0.052(9) Uani 1 1 d . . .
H6AB H 0.7164 0.8412 0.4253 0.062 Uiso 1 1 calc R . .
B7A B 0.867(4) 0.727(4) 0.377(3) 0.074(11) Uani 1 1 d . . .
H7AB H 0.8080 0.6696 0.3717 0.088 Uiso 1 1 calc R . .
B8A B 0.988(4) 0.764(3) 0.313(3) 0.079(11) Uani 1 1 d . . .
H8AB H 1.0076 0.7273 0.2619 0.095 Uiso 1 1 calc R . .
B9A B 1.009(3) 0.881(3) 0.310(3) 0.050(8) Uani 1 1 d . . .
H9AB H 1.0429 0.9234 0.2565 0.060 Uiso 1 1 calc R . .
B10A B 0.857(4) 0.843(3) 0.317(2) 0.052(8) Uani 1 1 d . . .
H10D H 0.7907 0.8623 0.2707 0.063 Uiso 1 1 calc R . .
Pt2 Pt 0.82988(13) 0.66414(11) 0.90433(9) 0.0508(7) Uani 1 1 d . . .
P1B P 0.9751(8) 0.6336(7) 0.8133(6) 0.054(3) Uani 1 1 d . . .
C1B C 0.928(3) 0.541(3) 0.763(2) 0.067(3) Uani 1 1 d . . .
H1C H 0.9197 0.4844 0.7998 0.080 Uiso 1 1 calc R . .
H1D H 0.8467 0.5600 0.7422 0.080 Uiso 1 1 calc R . .
C2B C 1.019(3) 0.517(3) 0.695(3) 0.104(5) Uani 1 1 d . . .
H2D H 0.9751 0.4891 0.6582 0.157 Uiso 1 1 calc R . .
H2E H 1.0853 0.4728 0.7149 0.157 Uiso 1 1 calc R . .
H2C H 1.0543 0.5735 0.6692 0.157 Uiso 1 1 calc R . .
C3B C 1.119(3) 0.600(3) 0.856(2) 0.067(3) Uani 1 1 d . . .
H3C H 1.1829 0.5943 0.8146 0.080 Uiso 1 1 calc R . .
H3D H 1.1400 0.6501 0.8843 0.080 Uiso 1 1 calc R . .
C4B C 1.117(3) 0.507(3) 0.911(3) 0.104(5) Uani 1 1 d . . .
H4D H 1.1991 0.4745 0.9101 0.157 Uiso 1 1 calc R . .
H4E H 1.0577 0.4676 0.8952 0.157 Uiso 1 1 calc R . .
H4F H 1.0949 0.5196 0.9634 0.157 Uiso 1 1 calc R . .
C5B C 1.000(3) 0.732(3) 0.737(2) 0.067(3) Uani 1 1 d . . .
H5C H 1.0261 0.7845 0.7606 0.080 Uiso 1 1 calc R . .
H5D H 1.0669 0.7133 0.7013 0.080 Uiso 1 1 calc R . .
C6B C 0.888(3) 0.761(3) 0.695(3) 0.104(5) Uani 1 1 d . . .
H6D H 0.9046 0.8128 0.6552 0.157 Uiso 1 1 calc R . .
H6E H 0.8220 0.7809 0.7306 0.157 Uiso 1 1 calc R . .
H6F H 0.8623 0.7091 0.6718 0.157 Uiso 1 1 calc R . .
P2B P 0.8902(9) 0.8016(7) 0.9199(6) 0.053(3) Uani 1 1 d . . .
C7B C 1.057(3) 0.815(3) 0.914(2) 0.067(3) Uani 1 1 d . . .
H7C H 1.0955 0.7708 0.9550 0.080 Uiso 1 1 calc R . .
H7D H 1.0920 0.7993 0.8646 0.080 Uiso 1 1 calc R . .
C8B C 1.092(3) 0.916(3) 0.923(3) 0.104(5) Uani 1 1 d . . .
H8D H 1.1806 0.9159 0.9277 0.157 Uiso 1 1 calc R . .
H8E H 1.0493 0.9356 0.9692 0.157 Uiso 1 1 calc R . .
H8F H 1.0674 0.9589 0.8783 0.157 Uiso 1 1 calc R . .
C9B C 0.826(3) 0.893(3) 0.851(2) 0.067(3) Uani 1 1 d . . .
H9C H 0.8886 0.9062 0.8094 0.080 Uiso 1 1 calc R . .
H9D H 0.7563 0.8685 0.8290 0.080 Uiso 1 1 calc R . .
C10B C 0.781(3) 0.983(3) 0.876(3) 0.104(5) Uani 1 1 d . . .
H10D H 0.7525 1.0253 0.8313 0.157 Uiso 1 1 calc R . .
H10E H 0.8474 1.0096 0.8979 0.157 Uiso 1 1 calc R . .
H10F H 0.7128 0.9734 0.9138 0.157 Uiso 1 1 calc R . .
C11B C 0.847(3) 0.839(3) 1.010(2) 0.067(3) Uani 1 1 d . . .
H11C H 0.8794 0.9006 1.0110 0.080 Uiso 1 1 calc R . .
H11D H 0.7568 0.8469 1.0155 0.080 Uiso 1 1 calc R . .
C12B C 0.894(3) 0.773(3) 1.079(2) 0.104(5) Uani 1 1 d . . .
H12D H 0.8312 0.7711 1.1213 0.157 Uiso 1 1 calc R . .
H12E H 0.9691 0.7945 1.0955 0.157 Uiso 1 1 calc R . .
H12F H 0.9103 0.7105 1.0649 0.157 Uiso 1 1 calc R . .
C13B C 0.602(4) 0.724(3) 0.985(2) 0.068(8) Uiso 1 1 d . . .
O1B O 0.688(2) 0.6706(18) 0.9913(14) 0.075(6) Uani 1 1 d . . .
O2B O 0.581(2) 0.7961(18) 0.9395(13) 0.069(5) Uani 1 1 d . . .
C14B C 0.503(3) 0.703(3) 1.053(2) 0.058(8) Uani 1 1 d . . .
C15B C 0.362(3) 0.575(2) 1.128(2) 0.042(7) Uani 1 1 d . . .
C16B C 0.323(3) 0.478(3) 1.140(2) 0.053(7) Uani 1 1 d . . .
O3B O 0.238(2) 0.4640(16) 1.0986(15) 0.069(5) Uani 1 1 d . . .
O4B O 0.376(2) 0.4216(17) 1.1852(18) 0.079(6) Uani 1 1 d . . .
B1B B 0.353(4) 0.751(3) 1.042(3) 0.066(10) Uani 1 1 d . . .
H1BB H 0.3213 0.8013 0.9920 0.079 Uiso 1 1 calc R . .
B2B B 0.441(4) 0.786(4) 1.102(3) 0.063(10) Uani 1 1 d . . .
H2BB H 0.4696 0.8589 1.0907 0.076 Uiso 1 1 calc R . .
B3B B 0.545(4) 0.696(3) 1.144(2) 0.051(8) Uiso 1 1 d . . .
H3BB H 0.6395 0.7078 1.1607 0.062 Uiso 1 1 calc R . .
B4B B 0.512(4) 0.595(3) 1.106(2) 0.046(8) Uani 1 1 d . . .
H4BB H 0.5849 0.5387 1.0986 0.055 Uiso 1 1 calc R . .
B5B B 0.396(3) 0.627(3) 1.034(3) 0.060(10) Uani 1 1 d . . .
H5BB H 0.3953 0.5935 0.9807 0.072 Uiso 1 1 calc R . .
B6B B 0.254(3) 0.662(3) 1.085(2) 0.052(9) Uani 1 1 d . . .
H6BB H 0.1619 0.6502 1.0650 0.062 Uiso 1 1 calc R . .
B7B B 0.292(4) 0.766(3) 1.131(3) 0.074(11) Uani 1 1 d . . .
H7BB H 0.2204 0.8217 1.1415 0.088 Uiso 1 1 calc R . .
B8B B 0.406(4) 0.733(3) 1.196(3) 0.079(11) Uani 1 1 d . . .
H8BB H 0.4090 0.7680 1.2478 0.095 Uiso 1 1 calc R . .
B9B B 0.445(4) 0.611(3) 1.196(3) 0.050(8) Uani 1 1 d . . .
H9BB H 0.4717 0.5661 1.2500 0.060 Uiso 1 1 calc R . .
B10B B 0.297(4) 0.652(3) 1.185(2) 0.052(8) Uani 1 1 d . . .
H10B H 0.2264 0.6311 1.2308 0.063 Uiso 1 1 calc R . .

loop_
_atom_site_aniso_label
_atom_site_aniso_U_11
_atom_site_aniso_U_22
_atom_site_aniso_U_33
_atom_site_aniso_U_23
_atom_site_aniso_U_13
_atom_site_aniso_U_12
Pt1 0.0313(12) 0.0628(15) 0.0609(14) 0.0100(12) -0.0127(9) -0.0093(8)
P1A 0.025(6) 0.072(8) 0.077(8) 0.020(7) 0.000(6) -0.021(5)
C1A 0.046(7) 0.078(8) 0.077(8) -0.003(7) -0.006(7) -0.017(7)
C2A 0.065(8) 0.120(11) 0.125(12) 0.002(9) 0.007(10) -0.027(9)
C3A 0.046(7) 0.078(8) 0.077(8) -0.003(7) -0.006(7) -0.017(7)
C4A 0.065(8) 0.120(11) 0.125(12) 0.002(9) 0.007(10) -0.027(9)
C5A 0.046(7) 0.078(8) 0.077(8) -0.003(7) -0.006(7) -0.017(7)
C6A 0.065(8) 0.120(11) 0.125(12) 0.002(9) 0.007(10) -0.027(9)
P2A 0.038(6) 0.062(8) 0.069(8) 0.010(7) -0.012(6) -0.017(5)
C7A 0.046(7) 0.078(8) 0.077(8) -0.003(7) -0.006(7) -0.017(7)
C8A 0.065(8) 0.120(11) 0.125(12) 0.002(9) 0.007(10) -0.027(9)
C9A 0.046(7) 0.078(8) 0.077(8) -0.003(7) -0.006(7) -0.017(7)
C10A 0.065(8) 0.120(11) 0.125(12) 0.002(9) 0.007(10) -0.027(9)
C11A 0.046(7) 0.078(8) 0.077(8) -0.003(7) -0.006(7) -0.017(7)
C12A 0.065(8) 0.120(11) 0.125(12) 0.002(9) 0.007(10) -0.027(9)
O1A 0.051(11) 0.086(13) 0.081(13) 0.031(11) -0.036(12) -0.015(12)
O2A 0.062(11) 0.095(13) 0.046(11) 0.024(11) -0.023(11) -0.031(12)
C14A 0.043(16) 0.071(19) 0.051(17) 0.025(16) 0.010(17) -0.022(17)
C15A 0.010(13) 0.055(17) 0.061(18) -0.005(15) 0.003(15) -0.001(15)
C16A 0.048(18) 0.060(19) 0.053(18) 0.006(15) -0.022(16) -0.031(17)
O3A 0.055(12) 0.064(12) 0.083(14) 0.012(10) 0.013(12) -0.022(12)
O4A 0.064(11) 0.043(11) 0.132(17) -0.002(12) -0.025(14) -0.022(11)
B1A 0.06(2) 0.06(2) 0.07(2) 0.00(2) -0.02(2) 0.02(2)
B2A 0.04(2) 0.08(2) 0.07(2) -0.02(2) 0.02(2) -0.01(2)
B4A 0.041(18) 0.07(2) 0.036(19) -0.039(17) -0.004(18) -0.01(2)
B5A 0.040(18) 0.034(19) 0.09(3) 0.014(18) 0.04(2) -0.006(18)
B6A 0.033(17) 0.06(2) 0.07(2) -0.027(19) -0.017(19) -0.008(19)
B7A 0.023(18) 0.08(2) 0.12(3) -0.02(2) 0.02(2) -0.01(2)
B8A 0.09(3) 0.06(2) 0.09(3) -0.03(2) 0.00(3) -0.02(3)
B9A 0.05(2) 0.06(2) 0.04(2) -0.033(18) -0.002(19) 0.005(19)
B10A 0.05(2) 0.08(2) 0.031(18) -0.013(17) 0.006(18) 0.00(2)
Pt2 0.0322(12) 0.0594(14) 0.0588(14) 0.0035(11) 0.0001(9) -0.0129(8)
P1B 0.023(6) 0.070(8) 0.062(8) 0.012(7) 0.009(5) -0.003(5)
C1B 0.046(7) 0.078(8) 0.077(8) -0.003(7) -0.006(7) -0.017(7)
C2B 0.065(8) 0.120(11) 0.125(12) 0.002(9) 0.007(10) -0.027(9)
C3B 0.046(7) 0.078(8) 0.077(8) -0.003(7) -0.006(7) -0.017(7)
C4B 0.065(8) 0.120(11) 0.125(12) 0.002(9) 0.007(10) -0.027(9)
C5B 0.046(7) 0.078(8) 0.077(8) -0.003(7) -0.006(7) -0.017(7)
C6B 0.065(8) 0.120(11) 0.125(12) 0.002(9) 0.007(10) -0.027(9)
P2B 0.048(7) 0.045(7) 0.064(8) 0.004(6) -0.002(6) -0.011(5)
C7B 0.046(7) 0.078(8) 0.077(8) -0.003(7) -0.006(7) -0.017(7)
C8B 0.065(8) 0.120(11) 0.125(12) 0.002(9) 0.007(10) -0.027(9)
C9B 0.046(7) 0.078(8) 0.077(8) -0.003(7) -0.006(7) -0.017(7)
C10B 0.065(8) 0.120(11) 0.125(12) 0.002(9) 0.007(10) -0.027(9)
C11B 0.046(7) 0.078(8) 0.077(8) -0.003(7) -0.006(7) -0.017(7)
C12B 0.065(8) 0.120(11) 0.125(12) 0.002(9) 0.007(10) -0.027(9)
O1B 0.051(11) 0.086(13) 0.081(13) 0.031(11) -0.036(12) -0.015(12)
O2B 0.062(11) 0.095(13) 0.046(11) 0.024(11) -0.023(11) -0.031(12)
C14B 0.043(16) 0.071(19) 0.051(17) 0.025(16) 0.010(17) -0.022(17)
C15B 0.010(13) 0.055(17) 0.061(18) -0.005(15) 0.003(15) -0.001(15)
C16B 0.048(18) 0.060(19) 0.053(18) 0.006(15) -0.022(16) -0.031(17)
O3B 0.055(12) 0.064(12) 0.083(14) 0.012(10) 0.013(12) -0.022(12)
O4B 0.064(11) 0.043(11) 0.132(17) -0.002(12) -0.025(14) -0.022(11)
B1B 0.06(2) 0.06(2) 0.07(2) 0.00(2) -0.02(2) 0.02(2)
B2B 0.04(2) 0.08(2) 0.07(2) -0.02(2) 0.02(2) -0.01(2)
B4B 0.041(18) 0.07(2) 0.036(19) -0.039(17) -0.004(18) -0.01(2)
B5B 0.040(18) 0.034(19) 0.09(3) 0.014(18) 0.04(2) -0.006(18)
B6B 0.033(17) 0.06(2) 0.07(2) -0.027(19) -0.017(19) -0.008(19)
B7B 0.023(18) 0.08(2) 0.12(3) -0.02(2) 0.02(2) -0.01(2)
B8B 0.09(3) 0.06(2) 0.09(3) -0.03(2) 0.00(3) -0.02(3)
B9B 0.05(2) 0.06(2) 0.04(2) -0.033(18) -0.002(19) 0.005(19)
B10B 0.05(2) 0.08(2) 0.031(18) -0.013(17) 0.006(18) 0.00(2)

loop_
_geom_bond_atom_site_label_1
_geom_bond_atom_site_label_2
_geom_bond_distance
_geom_bond_site_symmetry_2
_geom_bond_publ_flag
Pt1 O1A 2.08(2) . ?
Pt1 O3A 2.12(3) 2_776 ?
Pt1 P1A 2.235(11) . ?
Pt1 P2A 2.281(11) . ?
P1A C1A 1.76(4) . ?
P1A C5A 1.81(3) . ?
P1A C3A 1.85(3) . ?
C1A C2A 1.58(5) . ?
C3A C4A 1.50(5) . ?
C5A C6A 1.56(4) . ?
P2A C9A 1.80(3) . ?
P2A C7A 1.83(3) . ?
P2A C11A 1.86(4) . ?
C7A C8A 1.46(5) . ?
C9A C10A 1.56(5) . ?
C11A C12A 1.46(4) . ?
C13A O2A 1.16(4) . ?
C13A O1A 1.38(4) . ?
C13A C14A 1.49(5) . ?
C14A B4A 1.70(5) . ?
C14A B3A 1.72(6) . ?
C14A B1A 1.76(6) . ?
C14A B5A 1.76(5) . ?
C14A B2A 1.82(6) . ?
C15A C16A 1.47(5) . ?
C15A B6A 1.66(5) . ?
C15A B10A 1.72(6) . ?
C15A B9A 1.76(5) . ?
C15A B5A 1.80(6) . ?
C15A B4A 1.80(5) . ?
C16A O4A 1.21(4) . ?
C16A O3A 1.25(4) . ?
O3A Pt1 2.12(3) 2_776 ?
B1A B6A 1.75(6) . ?
B1A B7A 1.76(7) . ?
B1A B2A 1.77(7) . ?
B1A B5A 1.84(6) . ?
B2A B8A 1.72(6) . ?
B2A B3A 1.78(6) . ?
B2A B7A 1.80(6) . ?
B3A B9A 1.67(5) . ?
B3A B8A 1.73(6) . ?
B3A B4A 1.78(6) . ?
B4A B9A 1.76(6) . ?
B4A B5A 1.89(5) . ?
B5A B6A 1.87(6) . ?
B6A B10A 1.67(6) . ?
B6A B7A 1.74(6) . ?
B7A B8A 1.76(6) . ?
B7A B10A 1.87(6) . ?
B8A B9A 1.73(6) . ?
B8A B10A 1.79(6) . ?
B9A B10A 1.78(6) . ?
Pt2 O3B 2.07(2) 2_667 ?
Pt2 O1B 2.12(3) . ?
Pt2 P2B 2.217(10) . ?
Pt2 P1B 2.261(10) . ?
P1B C3B 1.79(3) . ?
P1B C1B 1.84(4) . ?
P1B C5B 1.85(3) . ?
C1B C2B 1.58(5) . ?
C3B C4B 1.57(5) . ?
C5B C6B 1.49(5) . ?
P2B C11B 1.79(4) . ?
P2B C9B 1.81(3) . ?
P2B C7B 1.85(3) . ?
C7B C8B 1.58(5) . ?
C9B C10B 1.48(5) . ?
C11B C12B 1.54(5) . ?
C13B O1B 1.18(4) . ?
C13B O2B 1.25(4) . ?
C13B C14B 1.58(5) . ?
C14B B2B 1.67(6) . ?
C14B B3B 1.70(6) . ?
C14B B4B 1.72(5) . ?
C14B B1B 1.75(5) . ?
C14B B5B 1.75(6) . ?
C15B C16B 1.50(5) . ?
C15B B10B 1.69(6) . ?
C15B B4B 1.71(5) . ?
C15B B9B 1.72(5) . ?
C15B B5B 1.76(5) . ?
C15B B6B 1.79(5) . ?
C16B O4B 1.20(4) . ?
C16B O3B 1.26(4) . ?
O3B Pt2 2.07(2) 2_667 ?
B1B B2B 1.63(6) . ?
B1B B7B 1.70(7) . ?
B1B B6B 1.82(6) . ?
B1B B5B 1.87(6) . ?
B2B B7B 1.71(6) . ?
B2B B8B 1.76(6) . ?
B2B B3B 1.79(6) . ?
B3B B4B 1.78(6) . ?
B3B B8B 1.82(6) . ?
B3B B9B 1.84(6) . ?
B4B B9B 1.77(6) . ?
B4B B5B 1.83(6) . ?
B5B B6B 1.83(6) . ?
B6B B10B 1.84(6) . ?
B6B B7B 1.90(7) . ?
B7B B8B 1.74(7) . ?
B7B B10B 1.80(6) . ?
B8B B10B 1.78(6) . ?
B8B B9B 1.79(6) . ?
B9B B10B 1.69(5) . ?
